data_4070481
loop_
_publ_author_name
'Gl\"ockner, Andreas'
'Tamm, Matthias'
'Arif, Atta M.'
'Ernst, Richard D.'

_publ_section_title
;
 A New Versatile Approach to Substituted
 Cyclopentadienyl&#x2212;Cycloheptatrienyl Complexes of Zirconium
 (Trozircenes)
;
_journal_issue 24
_journal_name_full Organometallics
_journal_page_first 7041
_journal_paper_doi 10.1021/om900847y
_journal_volume 28
_journal_year 2009
_chemical_formula_moiety 'C21 H21 N Zr'
_chemical_formula_sum 'C21 H21 N Zr'
_chemical_formula_weight 378.61
_chemical_name_systematic
; 
 ? 
;
_space_group_IT_number 4
_symmetry_cell_setting monoclinic
_symmetry_space_group_name_Hall 'P 2yb'
_symmetry_space_group_name_H-M 'P 1 21 1'
_atom_sites_solution_hydrogens geom
_atom_sites_solution_primary direct
_atom_sites_solution_secondary difmap
_audit_creation_method SHELXL-97
_cell_angle_alpha 90.00
_cell_angle_beta 101.7549(12)
_cell_angle_gamma 90.00
_cell_formula_units_Z 2
_cell_length_a 10.9094(3)
_cell_length_b 6.81180(10)
_cell_length_c 11.5925(3)
_cell_measurement_reflns_used 6755
_cell_measurement_temperature 150(1)
_cell_measurement_theta_max 27.485
_cell_measurement_theta_min 1.018
_cell_volume 843.40(3)
_computing_cell_refinement DENZO-SMN
_computing_data_collection 'Nonius COLLECT'
_computing_data_reduction DENZO-SMN
_computing_molecular_graphics 'WinGX, Ortep3'
_computing_structure_refinement 'SHELXL-97 (Sheldrick, 1997)'
_computing_structure_solution SIR97
_diffrn_ambient_temperature 150(1)
_diffrn_measured_fraction_theta_full 0.992
_diffrn_measured_fraction_theta_max 0.992
_diffrn_measurement_device_type 'Nonius KappaCCD Diffractometer'
_diffrn_measurement_method 'Phi and Omega scan'
_diffrn_radiation_monochromator graphite
_diffrn_radiation_source 'fine-focus sealed tube'
_diffrn_radiation_type MoK\a
_diffrn_radiation_wavelength 0.71073
_diffrn_reflns_av_R_equivalents 0.0000
_diffrn_reflns_av_sigmaI/netI 0.0338
_diffrn_reflns_limit_h_max 14
_diffrn_reflns_limit_h_min -14
_diffrn_reflns_limit_k_max 7
_diffrn_reflns_limit_k_min -8
_diffrn_reflns_limit_l_max 14
_diffrn_reflns_limit_l_min -15
_diffrn_reflns_number 3365
_diffrn_reflns_theta_full 27.48
_diffrn_reflns_theta_max 27.48
_diffrn_reflns_theta_min 1.79
_exptl_absorpt_coefficient_mu 0.651
_exptl_absorpt_correction_T_max 0.9202
_exptl_absorpt_correction_T_min 0.8647
_exptl_absorpt_correction_type multi-scan
_exptl_absorpt_process_details 'DENZO-SMN (Otwinowski & Minor, 1997)'
_exptl_crystal_colour red
_exptl_crystal_density_diffrn 1.491
_exptl_crystal_density_method 'not measured'
_exptl_crystal_description prism
_exptl_crystal_F_000 388
_exptl_crystal_size_max 0.23
_exptl_crystal_size_mid 0.18
_exptl_crystal_size_min 0.13
_refine_diff_density_max 0.615
_refine_diff_density_min -0.415
_refine_diff_density_rms 0.066
_refine_ls_abs_structure_details 'Flack H D (1983), Acta Cryst. A39, 876-881'
_refine_ls_abs_structure_Flack 0.00
_refine_ls_extinction_coef 0.012(2)
_refine_ls_extinction_expression Fc^*^=kFc[1+0.001xFc^2^\l^3^/sin(2\q)]^-1/4^
_refine_ls_extinction_method SHELXL
_refine_ls_goodness_of_fit_ref 1.054
_refine_ls_hydrogen_treatment constr
_refine_ls_matrix_type full
_refine_ls_number_parameters 205
_refine_ls_number_reflns 3365
_refine_ls_number_restraints 22
_refine_ls_restrained_S_all 1.053
_refine_ls_R_factor_all 0.0287
_refine_ls_R_factor_gt 0.0266
_refine_ls_shift/su_max 0.001
_refine_ls_shift/su_mean 0.000
_refine_ls_structure_factor_coef Fsqd
_refine_ls_weighting_details 'calc w=1/[\s^2^(Fo^2^)+(0.0144P)^2^+0.8306P] where P=(Fo^2^+2Fc^2^)/3'
_refine_ls_weighting_scheme calc
_refine_ls_wR_factor_gt 0.0630
_refine_ls_wR_factor_ref 0.0645
_reflns_number_gt 3228
_reflns_number_total 3365
_reflns_threshold_expression >2sigma(I)
_cod_data_source_file om900847y_si_001.cif
_cod_data_source_block rde163
_cod_depositor_comments
;
The following automatic conversions were performed:

'_exptl_absorpt_correction_type' value 'Multi-scan' changed to
'multi-scan' according to
/home/saulius/struct/CIF-dictionaries/cif_core.dic dictionary named
'cif_core.dic' version 2.4.2 from 2011-04-26.

Automatic conversion script
Id: cif_fix_values 1715 2011-07-08 13:25:40Z adriana 
;
_cod_original_sg_symbol_H-M P21
_cod_database_code 4070481

loop_
_symmetry_equiv_pos_as_xyz
'x, y, z'
'-x, y+1/2, -z'

loop_
_atom_site_label
_atom_site_type_symbol
_atom_site_fract_x
_atom_site_fract_y
_atom_site_fract_z
_atom_site_U_iso_or_equiv
_atom_site_adp_type
_atom_site_occupancy
_atom_site_symmetry_multiplicity
_atom_site_calc_flag
_atom_site_refinement_flags
_atom_site_disorder_assembly
_atom_site_disorder_group
Zr1 Zr 0.823815(18) 0.34900(6) 0.186954(16) 0.01696(9) Uani 1 1 d . . .
N1 N 0.62233(19) 0.3759(5) 0.38849(18) 0.0201(7) Uani 1 1 d . . .
C1 C 1.0229(7) 0.2783(16) 0.1345(6) 0.0158(15) Uiso 0.50 1 d PD A 1
H1 H 1.0620 0.2702 0.0686 0.019 Uiso 0.50 1 calc PR A 1
C2 C 0.9701(6) 0.1038(10) 0.1643(6) 0.0179(11) Uiso 0.50 1 d PD A 1
H2 H 0.9638 0.0015 0.1076 0.021 Uiso 0.50 1 calc PR A 1
C3 C 0.9242(5) 0.0569(9) 0.2680(6) 0.0211(12) Uiso 0.50 1 d PD A 1
H3 H 0.8879 -0.0691 0.2715 0.025 Uiso 0.50 1 calc PR A 1
C4 C 0.9286(5) 0.1867(9) 0.3686(5) 0.0144(11) Uiso 0.50 1 d PD A 1
H4 H 0.9064 0.1300 0.4364 0.017 Uiso 0.50 1 calc PR A 1
C5 C 0.9627(7) 0.3901(13) 0.3770(7) 0.0163(16) Uiso 0.50 1 d PD A 1
H5 H 0.9621 0.4469 0.4518 0.020 Uiso 0.50 1 calc PR A 1
C6 C 0.9964(5) 0.5195(9) 0.2966(7) 0.0184(13) Uiso 0.50 1 d PD A 1
H6 H 0.9993 0.6552 0.3159 0.022 Uiso 0.50 1 calc PR A 1
C7 C 1.0267(5) 0.4651(10) 0.1879(6) 0.0140(11) Uiso 0.50 1 d PD A 1
H7 H 1.0536 0.5694 0.1445 0.017 Uiso 0.50 1 calc PR A 1
C1' C 1.0017(8) 0.1863(17) 0.1362(7) 0.0369(18) Uiso 0.50 1 d PD A 2
H1' H 1.0206 0.1211 0.0695 0.044 Uiso 0.50 1 calc PR A 2
C2' C 0.9483(7) 0.0658(11) 0.2128(8) 0.0354(16) Uiso 0.50 1 d PD A 2
H2' H 0.9206 -0.0610 0.1848 0.043 Uiso 0.50 1 calc PR A 2
C3' C 0.9324(6) 0.1177(11) 0.3282(7) 0.0252(13) Uiso 0.50 1 d PD A 2
H3' H 0.9048 0.0152 0.3724 0.030 Uiso 0.50 1 calc PR A 2
C4' C 0.9529(7) 0.3067(12) 0.3868(6) 0.0150(15) Uiso 0.50 1 d PD A 2
H4' H 0.9447 0.3101 0.4668 0.018 Uiso 0.50 1 calc PR A 2
C5' C 0.9839(6) 0.4878(11) 0.3382(7) 0.0238(14) Uiso 0.50 1 d PD A 2
H5' H 0.9843 0.5994 0.3874 0.029 Uiso 0.50 1 calc PR A 2
C6' C 1.0142(6) 0.5252(11) 0.2268(7) 0.0278(14) Uiso 0.50 1 d PD A 2
H6' H 1.0242 0.6588 0.2070 0.033 Uiso 0.50 1 calc PR A 2
C7' C 1.0307(7) 0.3858(15) 0.1438(6) 0.0244(18) Uiso 0.50 1 d PD A 2
H7' H 1.0679 0.4344 0.0822 0.029 Uiso 0.50 1 calc PR A 2
C8 C 0.7623(3) 0.4066(9) -0.0320(3) 0.057(2) Uani 1 1 d . A .
H8 H 0.8254 0.3978 -0.0775 0.069 Uiso 1 1 calc R . .
C9 C 0.6878(5) 0.2497(9) -0.0056(4) 0.0597(14) Uani 1 1 d . A .
H9 H 0.6917 0.1169 -0.0296 0.072 Uiso 1 1 calc R . .
C10 C 0.6072(3) 0.3272(12) 0.0623(3) 0.0487(14) Uani 1 1 d . A .
H10 H 0.5455 0.2569 0.0926 0.058 Uiso 1 1 calc R . .
C11 C 0.6339(4) 0.5246(8) 0.0773(4) 0.0539(12) Uani 1 1 d . A .
H11 H 0.5938 0.6136 0.1207 0.065 Uiso 1 1 calc R . .
C12 C 0.7284(4) 0.5717(10) 0.0189(4) 0.0633(16) Uani 1 1 d . A .
H12 H 0.7637 0.6985 0.0150 0.076 Uiso 1 1 calc R . .
C13 C 0.6891(2) 0.3725(8) 0.3227(2) 0.0187(8) Uani 1 1 d . A .
C14 C 0.5401(2) 0.3764(7) 0.4662(2) 0.0193(9) Uani 1 1 d . A .
C15 C 0.5923(3) 0.3800(5) 0.5876(2) 0.0215(8) Uani 1 1 d . . .
C16 C 0.5077(3) 0.3801(6) 0.6634(2) 0.0247(8) Uani 1 1 d . A .
H16 H 0.5385 0.3830 0.7461 0.030 Uiso 1 1 calc R . .
C17 C 0.3801(3) 0.3762(7) 0.6201(3) 0.0287(9) Uani 1 1 d . . .
H17 H 0.3245 0.3731 0.6734 0.034 Uiso 1 1 calc R A .
C18 C 0.3322(3) 0.3766(7) 0.4998(3) 0.0258(9) Uani 1 1 d . A .
H18 H 0.2441 0.3771 0.4717 0.031 Uiso 1 1 calc R . .
C19 C 0.4116(2) 0.3762(6) 0.4197(2) 0.0222(8) Uani 1 1 d . . .
C20 C 0.7313(3) 0.3816(6) 0.6322(2) 0.0279(9) Uani 1 1 d . A .
H20A H 0.7499 0.4168 0.7159 0.042 Uiso 1 1 calc R . .
H20B H 0.7697 0.4780 0.5877 0.042 Uiso 1 1 calc R . .
H20C H 0.7653 0.2509 0.6222 0.042 Uiso 1 1 calc R . .
C21 C 0.3628(3) 0.3767(7) 0.2886(2) 0.0295(9) Uani 1 1 d . A .
H21A H 0.3941 0.4930 0.2540 0.044 Uiso 1 1 calc R . .
H21B H 0.2711 0.3793 0.2722 0.044 Uiso 1 1 calc R . .
H21C H 0.3914 0.2581 0.2541 0.044 Uiso 1 1 calc R . .

loop_
_atom_site_aniso_label
_atom_site_aniso_U_11
_atom_site_aniso_U_22
_atom_site_aniso_U_33
_atom_site_aniso_U_23
_atom_site_aniso_U_13
_atom_site_aniso_U_12
Zr1 0.01291(12) 0.02313(14) 0.01356(11) 0.00029(18) -0.00031(7) -0.00012(17)
N1 0.0161(9) 0.024(2) 0.0193(9) 0.0013(11) 0.0014(7) 0.0035(12)
C8 0.0210(16) 0.130(7) 0.0182(15) 0.016(2) -0.0019(12) -0.006(2)
C9 0.049(3) 0.088(4) 0.031(2) -0.019(2) -0.018(2) -0.005(3)
C10 0.0207(13) 0.100(5) 0.0210(13) 0.002(3) -0.0060(10) -0.018(3)
C11 0.031(2) 0.087(4) 0.038(2) 0.015(2) -0.0094(17) 0.019(2)
C12 0.044(2) 0.090(4) 0.047(3) 0.045(3) -0.013(2) -0.001(3)
C13 0.0189(11) 0.016(3) 0.0193(10) 0.0001(12) -0.0004(9) 0.0001(13)
C14 0.0153(11) 0.019(3) 0.0252(12) 0.0055(13) 0.0087(9) 0.0034(14)
C15 0.0209(12) 0.020(2) 0.0238(12) 0.0023(12) 0.0044(9) 0.0049(13)
C16 0.0325(14) 0.019(2) 0.0250(12) 0.0008(12) 0.0112(10) 0.0032(13)
C17 0.0295(13) 0.025(3) 0.0367(14) 0.0021(15) 0.0192(11) 0.0051(16)
C18 0.0188(11) 0.018(3) 0.0421(15) 0.0026(14) 0.0096(10) 0.0040(14)
C19 0.0202(11) 0.018(2) 0.0281(12) 0.0012(13) 0.0038(9) 0.0036(13)
C20 0.0213(12) 0.036(3) 0.0242(12) 0.0023(14) 0.0001(10) 0.0055(15)
C21 0.0214(12) 0.034(3) 0.0299(13) -0.0010(15) -0.0023(10) 0.0033(16)

loop_
_atom_type_symbol
_atom_type_description
_atom_type_scat_dispersion_real
_atom_type_scat_dispersion_imag
_atom_type_scat_source
C C 0.0033 0.0016 'International Tables Vol C Tables 4.2.6.8 and 6.1.1.4'
H H 0.0000 0.0000 'International Tables Vol C Tables 4.2.6.8 and 6.1.1.4'
N N 0.0061 0.0033 'International Tables Vol C Tables 4.2.6.8 and 6.1.1.4'
Zr Zr -2.9673 0.5597 'International Tables Vol C Tables 4.2.6.8 and 6.1.1.4'

loop_
_geom_angle_atom_site_label_1
_geom_angle_atom_site_label_2
_geom_angle_atom_site_label_3
_geom_angle
C2' Zr1 C7 75.8(3)
C2' Zr1 C6 87.6(2)
C7 Zr1 C6 35.1(2)
C2' Zr1 C6' 86.0(3)
C7 Zr1 C6' 15.72(18)
C6 Zr1 C6' 21.29(18)
C2' Zr1 C2 17.19(18)
C7 Zr1 C2 65.2(2)
C6 Zr1 C2 85.7(2)
C6' Zr1 C2 78.1(2)
C2' Zr1 C13 113.1(3)
C7 Zr1 C13 133.4(2)
C6 Zr1 C13 98.3(2)
C6' Zr1 C13 118.4(2)
C2 Zr1 C13 130.3(2)
C2' Zr1 C3 18.1(2)
C7 Zr1 C3 85.5(2)
C6 Zr1 C3 86.9(2)
C6' Zr1 C3 91.8(2)
C2 Zr1 C3 35.2(2)
C13 Zr1 C3 95.3(2)
C2' Zr1 C5' 85.1(2)
C7 Zr1 C5' 47.1(2)
C6 Zr1 C5' 13.72(18)
C6' Zr1 C5' 34.7(2)
C2 Zr1 C5' 87.3(2)
C13 Zr1 C5' 86.9(2)
C3 Zr1 C5' 80.4(2)
C2' Zr1 C3' 35.0(2)
C7 Zr1 C3' 83.4(2)
C6 Zr1 C3' 74.1(2)
C6' Zr1 C3' 84.7(2)
C2 Zr1 C3' 50.3(2)
C13 Zr1 C3' 83.0(2)
C3 Zr1 C3' 19.31(17)
C5' Zr1 C3' 64.9(3)
C2' Zr1 C1' 34.7(3)
C7 Zr1 C1' 49.5(3)
C6 Zr1 C1' 76.3(3)
C6' Zr1 C1' 64.0(3)
C2 Zr1 C1' 18.5(2)
C13 Zr1 C1' 146.5(3)
C3 Zr1 C1' 51.7(3)
C5' Zr1 C1' 81.8(3)
C3' Zr1 C1' 63.6(3)
C2' Zr1 C1 48.8(3)
C7 Zr1 C1 34.4(2)
C6 Zr1 C1 64.8(3)
C6' Zr1 C1 49.6(3)
C2 Zr1 C1 33.9(2)
C13 Zr1 C1 152.98(18)
C3 Zr1 C1 64.3(3)
C5' Zr1 C1 72.9(3)
C3' Zr1 C1 72.4(3)
C1' Zr1 C1 15.9(2)
C2' Zr1 C7' 64.6(3)
C7 Zr1 C7' 18.0(2)
C6 Zr1 C7' 51.9(3)
C6' Zr1 C7' 33.7(2)
C2 Zr1 C7' 51.0(3)
C13 Zr1 C7' 149.4(2)
C3 Zr1 C7' 78.1(3)
C5' Zr1 C7' 62.7(3)
C3' Zr1 C7' 81.8(2)
C1' Zr1 C7' 33.5(3)
C1 Zr1 C7' 17.6(2)
C2' Zr1 C5 74.9(3)
C7 Zr1 C5 62.8(2)
C6 Zr1 C5 33.7(2)
C6' Zr1 C5 53.2(3)
C2 Zr1 C5 82.6(2)
C13 Zr1 C5 75.26(19)
C3 Zr1 C5 65.4(2)
C5' Zr1 C5 20.55(19)
C3' Zr1 C5 47.6(3)
C1' Zr1 C5 83.7(2)
C1 Zr1 C5 79.9(2)
C7' Zr1 C5 74.9(3)
C2' Zr1 C4 50.3(2)
C7 Zr1 C4 82.74(19)
C6 Zr1 C4 64.9(2)
C6' Zr1 C4 79.8(2)
C2 Zr1 C4 64.4(2)
C13 Zr1 C4 72.71(16)
C3 Zr1 C4 35.16(18)
C5' Zr1 C4 53.6(2)
C3' Zr1 C4 15.86(17)
C1' Zr1 C4 75.2(2)
C1 Zr1 C4 80.8(2)
C7' Zr1 C4 86.1(2)
C5 Zr1 C4 34.2(2)
C2' Zr1 C4' 65.1(3)
C7 Zr1 C4' 71.2(2)
C6 Zr1 C4' 46.4(2)
C6' Zr1 C4' 64.2(2)
C2 Zr1 C4' 75.7(2)
C13 Zr1 C4' 72.36(18)
C3 Zr1 C4' 53.2(2)
C5' Zr1 C4' 34.0(2)
C3' Zr1 C4' 34.6(2)
C1' Zr1 C4' 80.9(2)
C1 Zr1 C4' 81.0(2)
C7' Zr1 C4' 80.1(2)
C5 Zr1 C4' 13.88(15)
C4 Zr1 C4' 20.42(18)
C2' Zr1 C11 148.9(2)
C7 Zr1 C11 121.55(19)
C6 Zr1 C11 121.8(2)
C6' Zr1 C11 117.4(2)
C2 Zr1 C11 142.15(19)
C13 Zr1 C11 75.14(14)
C3 Zr1 C11 150.4(2)
C5' Zr1 C11 125.9(2)
C3' Zr1 C11 154.32(19)
C1' Zr1 C11 136.1(2)
C1 Zr1 C11 131.3(2)
C7' Zr1 C11 123.7(2)
C5 Zr1 C11 134.9(2)
C4 Zr1 C11 147.83(18)
C4' Zr1 C11 141.9(2)
C2' Zr1 C9 96.6(2)
C7 Zr1 C9 118.7(2)
C6 Zr1 C9 151.3(2)
C6' Zr1 C9 130.4(2)
C2 Zr1 C9 90.06(19)
C13 Zr1 C9 105.96(14)
C3 Zr1 C9 105.5(2)
C5' Zr1 C9 165.0(3)
C3' Zr1 C9 123.3(2)
C1' Zr1 C9 91.1(2)
C1 Zr1 C9 97.0(2)
C7' Zr1 C9 104.6(2)
C5 Zr1 C9 170.9(2)
C4 Zr1 C9 137.1(2)
C4' Zr1 C9 157.5(2)
C11 Zr1 C9 53.02(18)
C2' Zr1 C10 118.5(3)
C7 Zr1 C10 142.96(18)
C6 Zr1 C10 153.6(2)
C6' Zr1 C10 146.1(2)
C2 Zr1 C10 118.2(2)
C13 Zr1 C10 75.38(10)
C3 Zr1 C10 118.9(2)
C5' Zr1 C10 154.5(2)
C3' Zr1 C10 129.0(2)
C1' Zr1 C10 122.9(2)
C1 Zr1 C10 129.1(2)
C7' Zr1 C10 134.00(18)
C5 Zr1 C10 150.6(2)
C4 Zr1 C10 133.5(2)
C4' Zr1 C10 145.4(2)
C11 Zr1 C10 31.9(2)
C9 Zr1 C10 32.33(17)
C2' Zr1 C8 106.6(3)
C7 Zr1 C8 90.54(18)
C6 Zr1 C8 119.1(2)
C6' Zr1 C8 99.3(2)
C2 Zr1 C8 92.6(2)
C13 Zr1 C8 125.80(11)
C3 Zr1 C8 122.4(2)
C5' Zr1 C8 132.7(3)
C3' Zr1 C8 141.4(2)
C1' Zr1 C8 83.6(2)
C1 Zr1 C8 81.17(19)
C7' Zr1 C8 81.03(18)
C5 Zr1 C8 152.5(2)
C4 Zr1 C8 156.81(19)
C4' Zr1 C8 161.15(19)
C11 Zr1 C8 52.50(15)
C9 Zr1 C8 32.65(16)
C10 Zr1 C8 53.37(12)
C2' Zr1 C12 137.0(3)
C7 Zr1 C12 92.36(18)
C6 Zr1 C12 106.2(2)
C6' Zr1 C12 93.1(2)
C2 Zr1 C12 121.4(2)
C13 Zr1 C12 104.98(17)
C3 Zr1 C12 153.6(2)
C5' Zr1 C12 116.8(3)
C3' Zr1 C12 171.8(2)
C1' Zr1 C12 108.3(3)
C1 Zr1 C12 100.1(2)
C7' Zr1 C12 91.9(2)
C5 Zr1 C12 135.8(3)
C4 Zr1 C12 169.9(2)
C4' Zr1 C12 149.5(3)
C11 Zr1 C12 31.92(16)
C9 Zr1 C12 53.0(2)
C10 Zr1 C12 53.0(2)
C8 Zr1 C12 31.21(19)
C13 N1 C14 178.6(4)
C2 C1 C7 129.6(6)
C2 C1 Zr1 70.8(4)
C7 C1 Zr1 70.1(3)
C2 C1 H1 115.2
C7 C1 H1 115.2
Zr1 C1 H1 141.9
C1 C2 C3 129.2(6)
C1 C2 Zr1 75.3(4)
C3 C2 Zr1 72.8(3)
C1 C2 H2 115.4
C3 C2 H2 115.4
Zr1 C2 H2 129.8
C2 C3 C4 125.3(5)
C2 C3 Zr1 72.1(3)
C4 C3 Zr1 75.3(3)
C2 C3 H3 117.3
C4 C3 H3 117.3
Zr1 C3 H3 127.7
C5 C4 C3 127.4(5)
C5 C4 Zr1 72.0(4)
C3 C4 Zr1 69.6(3)
C5 C4 H4 116.3
C3 C4 H4 116.3
Zr1 C4 H4 137.9
C6 C5 C4 132.1(6)
C6 C5 Zr1 70.4(4)
C4 C5 Zr1 73.8(4)
C6 C5 H5 114.0
C4 C5 H5 114.0
Zr1 C5 H5 139.2
C5 C6 C7 125.0(6)
C5 C6 Zr1 75.9(4)
C7 C6 Zr1 72.3(3)
C5 C6 H6 117.5
C7 C6 H6 117.5
Zr1 C6 H6 126.3
C1 C7 C6 129.4(6)
C1 C7 Zr1 75.6(4)
C6 C7 Zr1 72.6(3)
C1 C7 H7 115.3
C6 C7 H7 115.3
Zr1 C7 H7 129.9
C7' C1' C2' 129.9(7)
C7' C1' Zr1 73.7(4)
C2' C1' Zr1 70.1(4)
C7' C1' H1' 115.1
C2' C1' H1' 115.1
Zr1 C1' H1' 137.1
C1' C2' C3' 125.9(7)
C1' C2' Zr1 75.2(4)
C3' C2' Zr1 74.8(4)
C1' C2' H2' 117.0
C3' C2' H2' 117.0
Zr1 C2' H2' 124.7
C2' C3' C4' 128.4(6)
C2' C3' Zr1 70.2(4)
C4' C3' Zr1 75.2(4)
C2' C3' H3' 115.8
C4' C3' H3' 115.8
Zr1 C3' H3' 133.1
C5' C4' C3' 127.5(6)
C5' C4' Zr1 70.4(4)
C3' C4' Zr1 70.2(4)
C5' C4' H4' 116.2
C3' C4' H4' 116.2
Zr1 C4' H4' 139.8
C6' C5' C4' 129.3(6)
C6' C5' Zr1 71.1(4)
C4' C5' Zr1 75.6(4)
C6' C5' H5' 115.4
C4' C5' H5' 115.4
Zr1 C5' H5' 131.9
C7' C6' C5' 126.5(6)
C7' C6' Zr1 75.5(4)
C5' C6' Zr1 74.2(4)
C7' C6' H6' 116.8
C5' C6' H6' 116.8
Zr1 C6' H6' 125.4
C6' C7' C1' 130.6(7)
C6' C7' Zr1 70.7(4)
C1' C7' Zr1 72.7(4)
C6' C7' H7' 114.7
C1' C7' H7' 114.7
Zr1 C7' H7' 138.6
C12 C8 C9 108.3(4)
C12 C8 Zr1 74.4(2)
C9 C8 Zr1 73.2(2)
C12 C8 H8 125.9
C9 C8 H8 125.9
Zr1 C8 H8 118.4
C10 C9 C8 107.0(5)
C10 C9 Zr1 73.9(2)
C8 C9 Zr1 74.1(2)
C10 C9 H9 126.5
C8 C9 H9 126.5
Zr1 C9 H9 117.6
C11 C10 C9 107.4(5)
C11 C10 Zr1 73.7(2)
C9 C10 Zr1 73.8(2)
C11 C10 H10 126.3
C9 C10 H10 126.3
Zr1 C10 H10 118.2
C10 C11 C12 108.9(5)
C10 C11 Zr1 74.3(2)
C12 C11 Zr1 74.7(2)
C10 C11 H11 125.5
C12 C11 H11 125.5
Zr1 C11 H11 117.3
C8 C12 C11 108.5(5)
C8 C12 Zr1 74.4(2)
C11 C12 Zr1 73.3(2)
C8 C12 H12 125.8
C11 C12 H12 125.8
Zr1 C12 H12 118.4
N1 C13 Zr1 177.2(5)
N1 C14 C19 118.6(2)
N1 C14 C15 117.6(2)
C19 C14 C15 123.8(2)
C16 C15 C14 116.3(2)
C16 C15 C20 122.3(3)
C14 C15 C20 121.3(2)
C17 C16 C15 121.2(3)
C17 C16 H16 119.4
C15 C16 H16 119.4
C16 C17 C18 120.7(3)
C16 C17 H17 119.6
C18 C17 H17 119.6
C17 C18 C19 120.8(3)
C17 C18 H18 119.6
C19 C18 H18 119.6
C18 C19 C14 117.0(2)
C18 C19 C21 122.2(3)
C14 C19 C21 120.7(2)
C15 C20 H20A 109.5
C15 C20 H20B 109.5
H20A C20 H20B 109.5
C15 C20 H20C 109.5
H20A C20 H20C 109.5
H20B C20 H20C 109.5
C19 C21 H21A 109.5
C19 C21 H21B 109.5
H21A C21 H21B 109.5
C19 C21 H21C 109.5
H21A C21 H21C 109.5
H21B C21 H21C 109.5

loop_
_geom_bond_atom_site_label_1
_geom_bond_atom_site_label_2
_geom_bond_distance
Zr1 C2' 2.343(7)
Zr1 C7 2.349(5)
Zr1 C6 2.352(6)
Zr1 C6' 2.361(7)
Zr1 C2 2.362(6)
Zr1 C13 2.367(2)
Zr1 C3 2.371(6)
Zr1 C5' 2.402(6)
Zr1 C3' 2.404(6)
Zr1 C1' 2.410(8)
Zr1 C1 2.420(7)
Zr1 C7' 2.422(7)
Zr1 C5 2.423(7)
Zr1 C4 2.446(5)
Zr1 C4' 2.471(7)
Zr1 C11 2.503(4)
Zr1 C9 2.509(4)
Zr1 C10 2.510(3)
Zr1 C8 2.520(3)
Zr1 C12 2.521(4)
N1 C13 1.157(3)
N1 C14 1.395(3)
C1 C2 1.394(10)
C1 C7 1.412(9)
C1 H1 0.9500
C2 C3 1.429(8)
C2 H2 0.9500
C3 C4 1.457(8)
C3 H3 0.9500
C4 C5 1.433(9)
C4 H4 0.9500
C5 C6 1.386(9)
C5 H5 0.9500
C6 C7 1.416(8)
C6 H6 0.9500
C7 H7 0.9500
C1' C7' 1.394(11)
C1' C2' 1.420(11)
C1' H1' 0.9500
C2' C3' 1.428(10)
C2' H2' 0.9500
C3' C4' 1.451(10)
C3' H3' 0.9500
C4' C5' 1.425(9)
C4' H4' 0.9500
C5' C6' 1.420(9)
C5' H5' 0.9500
C6' C7' 1.389(10)
C6' H6' 0.9500
C7' H7' 0.9500
C8 C12 1.356(8)
C8 C9 1.414(7)
C8 H8 0.9500
C9 C10 1.397(7)
C9 H9 0.9500
C10 C11 1.379(10)
C10 H10 0.9500
C11 C12 1.382(7)
C11 H11 0.9500
C12 H12 0.9500
C14 C19 1.395(4)
C14 C15 1.408(4)
C15 C16 1.398(4)
C15 C20 1.499(4)
C16 C17 1.380(4)
C16 H16 0.9500
C17 C18 1.386(4)
C17 H17 0.9500
C18 C19 1.393(4)
C18 H18 0.9500
C19 C21 1.505(4)
C20 H20A 0.9800
C20 H20B 0.9800
C20 H20C 0.9800
C21 H21A 0.9800
C21 H21B 0.9800
C21 H21C 0.9800

loop_
_geom_torsion_atom_site_label_1
_geom_torsion_atom_site_label_2
_geom_torsion_atom_site_label_3
_geom_torsion_atom_site_label_4
_geom_torsion
C2' Zr1 C1 C2 13.0(4)
C7 Zr1 C1 C2 147.6(5)
C6 Zr1 C1 C2 123.6(4)
C6' Zr1 C1 C2 141.5(5)
C13 Zr1 C1 C2 68.5(8)
C3 Zr1 C1 C2 24.3(3)
C5' Zr1 C1 C2 111.7(4)
C3' Zr1 C1 C2 43.2(4)
C1' Zr1 C1 C2 -10.7(8)
C7' Zr1 C1 C2 163.6(11)
C5 Zr1 C1 C2 91.8(4)
C4 Zr1 C1 C2 57.1(4)
C4' Zr1 C1 C2 77.7(4)
C11 Zr1 C1 C2 -125.3(4)
C9 Zr1 C1 C2 -79.6(4)
C10 Zr1 C1 C2 -83.1(5)
C8 Zr1 C1 C2 -108.3(4)
C12 Zr1 C1 C2 -133.2(4)
C2' Zr1 C1 C7 -134.6(5)
C6 Zr1 C1 C7 -24.0(3)
C6' Zr1 C1 C7 -6.1(4)
C2 Zr1 C1 C7 -147.6(5)
C13 Zr1 C1 C7 -79.1(8)
C3 Zr1 C1 C7 -123.3(4)
C5' Zr1 C1 C7 -35.9(4)
C3' Zr1 C1 C7 -104.4(4)
C1' Zr1 C1 C7 -158.3(11)
C7' Zr1 C1 C7 16.0(8)
C5 Zr1 C1 C7 -55.8(4)
C4 Zr1 C1 C7 -90.6(4)
C4' Zr1 C1 C7 -69.9(4)
C11 Zr1 C1 C7 87.1(4)
C9 Zr1 C1 C7 132.8(3)
C10 Zr1 C1 C7 129.3(4)
C8 Zr1 C1 C7 104.1(4)
C12 Zr1 C1 C7 79.2(4)
C7 C1 C2 C3 -11.8(11)
Zr1 C1 C2 C3 -52.6(6)
C7 C1 C2 Zr1 40.8(7)
C2' Zr1 C2 C1 -145.0(10)
C7 Zr1 C2 C1 -19.5(3)
C6 Zr1 C2 C1 -49.1(4)
C6' Zr1 C2 C1 -29.0(4)
C13 Zr1 C2 C1 -146.3(4)
C3 Zr1 C2 C1 -139.9(5)
C5' Zr1 C2 C1 -62.8(4)
C3' Zr1 C2 C1 -122.0(5)
C1' Zr1 C2 C1 9.3(7)
C7' Zr1 C2 C1 -6.3(4)
C5 Zr1 C2 C1 -82.9(4)
C4 Zr1 C2 C1 -113.3(4)
C4' Zr1 C2 C1 -95.1(4)
C11 Zr1 C2 C1 90.7(4)
C9 Zr1 C2 C1 102.5(4)
C10 Zr1 C2 C1 119.1(4)
C8 Zr1 C2 C1 69.9(4)
C12 Zr1 C2 C1 57.3(4)
C2' Zr1 C2 C3 -5.1(8)
C7 Zr1 C2 C3 120.4(4)
C6 Zr1 C2 C3 90.8(4)
C6' Zr1 C2 C3 110.9(4)
C13 Zr1 C2 C3 -6.5(4)
C5' Zr1 C2 C3 77.1(4)
C3' Zr1 C2 C3 17.8(3)
C1' Zr1 C2 C3 149.1(9)
C1 Zr1 C2 C3 139.9(5)
C7' Zr1 C2 C3 133.5(4)
C5 Zr1 C2 C3 57.0(4)
C4 Zr1 C2 C3 26.6(3)
C4' Zr1 C2 C3 44.7(4)
C11 Zr1 C2 C3 -129.4(4)
C9 Zr1 C2 C3 -117.7(4)
C10 Zr1 C2 C3 -101.0(3)
C8 Zr1 C2 C3 -150.2(3)
C12 Zr1 C2 C3 -162.9(3)
C1 C2 C3 C4 -2.6(10)
Zr1 C2 C3 C4 -56.1(5)
C1 C2 C3 Zr1 53.5(6)
C2' Zr1 C3 C2 4.9(7)
C7 Zr1 C3 C2 -51.8(4)
C6 Zr1 C3 C2 -86.9(4)
C6' Zr1 C3 C2 -66.2(4)
C13 Zr1 C3 C2 175.0(3)
C5' Zr1 C3 C2 -99.0(4)
C3' Zr1 C3 C2 -134.5(8)
C1' Zr1 C3 C2 -11.9(4)
C1 Zr1 C3 C2 -23.5(3)
C7' Zr1 C3 C2 -35.2(4)
C5 Zr1 C3 C2 -113.8(4)
C4 Zr1 C3 C2 -135.5(5)
C4' Zr1 C3 C2 -121.7(4)
C11 Zr1 C3 C2 106.0(4)
C9 Zr1 C3 C2 66.8(4)
C10 Zr1 C3 C2 98.8(3)
C8 Zr1 C3 C2 36.0(4)
C12 Zr1 C3 C2 34.5(6)
C2' Zr1 C3 C4 140.4(9)
C7 Zr1 C3 C4 83.8(3)
C6 Zr1 C3 C4 48.6(3)
C6' Zr1 C3 C4 69.4(4)
C2 Zr1 C3 C4 135.5(5)
C13 Zr1 C3 C4 -49.4(3)
C5' Zr1 C3 C4 36.5(3)
C3' Zr1 C3 C4 1.0(6)
C1' Zr1 C3 C4 123.6(5)
C1 Zr1 C3 C4 112.0(4)
C7' Zr1 C3 C4 100.4(4)
C5 Zr1 C3 C4 21.7(3)
C4' Zr1 C3 C4 13.9(3)
C11 Zr1 C3 C4 -118.4(4)
C9 Zr1 C3 C4 -157.6(3)
C10 Zr1 C3 C4 -125.6(3)
C8 Zr1 C3 C4 171.5(3)
C12 Zr1 C3 C4 170.0(4)
C2 C3 C4 C5 9.2(10)
Zr1 C3 C4 C5 -45.6(6)
C2 C3 C4 Zr1 54.8(5)
C2' Zr1 C4 C5 128.4(5)
C7 Zr1 C4 C5 50.8(4)
C6 Zr1 C4 C5 19.2(4)
C6' Zr1 C4 C5 35.2(4)
C2 Zr1 C4 C5 116.7(4)
C13 Zr1 C4 C5 -89.1(4)
C3 Zr1 C4 C5 143.3(5)
C5' Zr1 C4 C5 10.1(4)
C3' Zr1 C4 C5 142.1(9)
C1' Zr1 C4 C5 100.7(5)
C1 Zr1 C4 C5 85.5(4)
C7' Zr1 C4 C5 68.6(4)
C4' Zr1 C4 C5 -3.3(7)
C11 Zr1 C4 C5 -91.2(5)
C9 Zr1 C4 C5 175.9(4)
C10 Zr1 C4 C5 -137.7(4)
C8 Zr1 C4 C5 124.9(5)
C12 Zr1 C4 C5 -10.7(12)
C2' Zr1 C4 C3 -14.9(4)
C7 Zr1 C4 C3 -92.5(4)
C6 Zr1 C4 C3 -124.2(4)
C6' Zr1 C4 C3 -108.1(4)
C2 Zr1 C4 C3 -26.6(3)
C13 Zr1 C4 C3 127.6(4)
C5' Zr1 C4 C3 -133.3(4)
C3' Zr1 C4 C3 -1.2(7)
C1' Zr1 C4 C3 -42.6(4)
C1 Zr1 C4 C3 -57.8(4)
C7' Zr1 C4 C3 -74.7(4)
C5 Zr1 C4 C3 -143.3(5)
C4' Zr1 C4 C3 -146.6(7)
C11 Zr1 C4 C3 125.5(4)
C9 Zr1 C4 C3 32.6(4)
C10 Zr1 C4 C3 78.9(4)
C8 Zr1 C4 C3 -18.4(6)
C12 Zr1 C4 C3 -154.1(10)
C3 C4 C5 C6 2.0(12)
Zr1 C4 C5 C6 -42.8(7)
C3 C4 C5 Zr1 44.8(6)
C2' Zr1 C5 C6 109.0(5)
C7 Zr1 C5 C6 27.4(3)
C6' Zr1 C5 C6 12.7(3)
C2 Zr1 C5 C6 93.3(4)
C13 Zr1 C5 C6 -131.6(4)
C3 Zr1 C5 C6 125.4(4)
C5' Zr1 C5 C6 -8.8(6)
C3' Zr1 C5 C6 134.5(5)
C1' Zr1 C5 C6 74.8(5)
C1 Zr1 C5 C6 59.1(4)
C7' Zr1 C5 C6 41.8(4)
C4 Zr1 C5 C6 147.6(6)
C4' Zr1 C5 C6 152.4(15)
C11 Zr1 C5 C6 -81.1(5)
C10 Zr1 C5 C6 -129.0(5)
C8 Zr1 C5 C6 12.0(7)
C12 Zr1 C5 C6 -35.1(5)
C2' Zr1 C5 C4 -38.6(4)
C7 Zr1 C5 C4 -120.2(4)
C6 Zr1 C5 C4 -147.6(6)
C6' Zr1 C5 C4 -135.0(5)
C2 Zr1 C5 C4 -54.3(4)
C13 Zr1 C5 C4 80.8(4)
C3 Zr1 C5 C4 -22.2(3)
C5' Zr1 C5 C4 -156.4(9)
C3' Zr1 C5 C4 -13.1(3)
C1' Zr1 C5 C4 -72.9(5)
C1 Zr1 C5 C4 -88.5(4)
C7' Zr1 C5 C4 -105.8(4)
C4' Zr1 C5 C4 4.8(10)
C11 Zr1 C5 C4 131.2(4)
C10 Zr1 C5 C4 83.4(6)
C8 Zr1 C5 C4 -135.7(5)
C12 Zr1 C5 C4 177.3(3)
C4 C5 C6 C7 -12.2(12)
Zr1 C5 C6 C7 -56.1(6)
C4 C5 C6 Zr1 43.8(7)
C2' Zr1 C6 C5 -66.0(5)
C7 Zr1 C6 C5 -134.5(5)
C6' Zr1 C6 C5 -151.1(8)
C2 Zr1 C6 C5 -83.1(4)
C13 Zr1 C6 C5 47.0(4)
C3 Zr1 C6 C5 -47.9(4)
C5' Zr1 C6 C5 13.0(9)
C3' Zr1 C6 C5 -33.2(4)
C1' Zr1 C6 C5 -99.2(5)
C1 Zr1 C6 C5 -110.9(5)
C7' Zr1 C6 C5 -125.2(5)
C4 Zr1 C6 C5 -19.4(4)
C4' Zr1 C6 C5 -8.8(4)
C11 Zr1 C6 C5 124.6(4)
C9 Zr1 C6 C5 -165.3(4)
C10 Zr1 C6 C5 120.7(5)
C8 Zr1 C6 C5 -173.7(4)
C12 Zr1 C6 C5 155.3(4)
C2' Zr1 C6 C7 68.5(4)
C6' Zr1 C6 C7 -16.5(6)
C2 Zr1 C6 C7 51.4(4)
C13 Zr1 C6 C7 -178.5(4)
C3 Zr1 C6 C7 86.6(4)
C5' Zr1 C6 C7 147.5(12)
C3' Zr1 C6 C7 101.3(4)
C1' Zr1 C6 C7 35.3(4)
C1 Zr1 C6 C7 23.6(3)
C7' Zr1 C6 C7 9.3(3)
C5 Zr1 C6 C7 134.5(5)
C4 Zr1 C6 C7 115.1(4)
C4' Zr1 C6 C7 125.7(5)
C11 Zr1 C6 C7 -100.9(4)
C9 Zr1 C6 C7 -30.8(6)
C10 Zr1 C6 C7 -104.7(4)
C8 Zr1 C6 C7 -39.2(4)
C12 Zr1 C6 C7 -70.1(4)
C2 C1 C7 C6 11.3(11)
Zr1 C1 C7 C6 52.4(6)
C2 C1 C7 Zr1 -41.0(7)
C5 C6 C7 C1 4.2(10)
Zr1 C6 C7 C1 -53.5(6)
C5 C6 C7 Zr1 57.6(6)
C2' Zr1 C7 C1 33.6(4)
C6 Zr1 C7 C1 140.1(5)
C6' Zr1 C7 C1 162.5(10)
C2 Zr1 C7 C1 19.2(3)
C13 Zr1 C7 C1 142.2(4)
C3 Zr1 C7 C1 49.1(4)
C5' Zr1 C7 C1 130.1(5)
C3' Zr1 C7 C1 68.4(4)
C1' Zr1 C7 C1 7.6(4)
C7' Zr1 C7 C1 -15.6(8)
C5 Zr1 C7 C1 113.7(4)
C4 Zr1 C7 C1 84.3(4)
C4' Zr1 C7 C1 101.7(4)
C11 Zr1 C7 C1 -118.3(4)
C9 Zr1 C7 C1 -56.2(4)
C10 Zr1 C7 C1 -85.4(5)
C8 Zr1 C7 C1 -73.4(4)
C12 Zr1 C7 C1 -104.6(4)
C2' Zr1 C7 C6 -106.5(4)
C6' Zr1 C7 C6 22.4(8)
C2 Zr1 C7 C6 -120.9(4)
C13 Zr1 C7 C6 2.1(5)
C3 Zr1 C7 C6 -91.0(4)
C5' Zr1 C7 C6 -10.0(4)
C3' Zr1 C7 C6 -71.7(4)
C1' Zr1 C7 C6 -132.4(4)
C1 Zr1 C7 C6 -140.1(5)
C7' Zr1 C7 C6 -155.7(9)
C5 Zr1 C7 C6 -26.4(3)
C4 Zr1 C7 C6 -55.8(4)
C4' Zr1 C7 C6 -38.4(4)
C11 Zr1 C7 C6 101.6(4)
C9 Zr1 C7 C6 163.7(3)
C10 Zr1 C7 C6 134.5(4)
C8 Zr1 C7 C6 146.5(4)
C12 Zr1 C7 C6 115.3(4)
C2' Zr1 C1' C7' -144.7(7)
C7 Zr1 C1' C7' -12.8(4)
C6 Zr1 C1' C7' -38.7(4)
C6' Zr1 C1' C7' -20.1(4)
C2 Zr1 C1' C7' -157.7(10)
C13 Zr1 C1' C7' -123.0(6)
C3 Zr1 C1' C7' -135.6(5)
C5' Zr1 C1' C7' -51.5(5)
C3' Zr1 C1' C7' -117.5(5)
C1 Zr1 C1' C7' 3.1(9)
C5 Zr1 C1' C7' -72.1(5)
C4 Zr1 C1' C7' -105.9(4)
C4' Zr1 C1' C7' -85.8(5)
C11 Zr1 C1' C7' 83.3(5)
C9 Zr1 C1' C7' 115.3(4)
C10 Zr1 C1' C7' 121.5(4)
C8 Zr1 C1' C7' 83.5(5)
C12 Zr1 C1' C7' 64.2(5)
C7 Zr1 C1' C2' 131.9(5)
C6 Zr1 C1' C2' 106.0(5)
C6' Zr1 C1' C2' 124.6(5)
C2 Zr1 C1' C2' -13.0(7)
C13 Zr1 C1' C2' 21.7(8)
C3 Zr1 C1' C2' 9.1(4)
C5' Zr1 C1' C2' 93.2(5)
C3' Zr1 C1' C2' 27.2(4)
C1 Zr1 C1' C2' 147.8(11)
C7' Zr1 C1' C2' 144.7(7)
C5 Zr1 C1' C2' 72.6(5)
C4 Zr1 C1' C2' 38.8(4)
C4' Zr1 C1' C2' 58.9(5)
C11 Zr1 C1' C2' -132.0(4)
C9 Zr1 C1' C2' -100.0(5)
C10 Zr1 C1' C2' -93.8(5)
C8 Zr1 C1' C2' -131.8(5)
C12 Zr1 C1' C2' -151.1(4)
C7' C1' C2' C3' -12.0(13)
Zr1 C1' C2' C3' -58.3(7)
C7' C1' C2' Zr1 46.3(8)
C7 Zr1 C2' C1' -35.7(4)
C6 Zr1 C2' C1' -69.2(5)
C6' Zr1 C2' C1' -47.9(5)
C2 Zr1 C2' C1' 14.0(7)
C13 Zr1 C2' C1' -167.2(5)
C3 Zr1 C2' C1' -156.5(10)
C5' Zr1 C2' C1' -82.7(5)
C3' Zr1 C2' C1' -134.5(7)
C1 Zr1 C2' C1' -11.2(4)
C7' Zr1 C2' C1' -20.7(4)
C5 Zr1 C2' C1' -100.8(5)
C4 Zr1 C2' C1' -128.0(5)
C4' Zr1 C2' C1' -111.3(5)
C11 Zr1 C2' C1' 93.1(6)
C9 Zr1 C2' C1' 82.3(5)
C10 Zr1 C2' C1' 107.4(5)
C8 Zr1 C2' C1' 50.6(5)
C12 Zr1 C2' C1' 42.3(6)
C7 Zr1 C2' C3' 98.8(4)
C6 Zr1 C2' C3' 65.3(5)
C6' Zr1 C2' C3' 86.6(5)
C2 Zr1 C2' C3' 148.4(10)
C13 Zr1 C2' C3' -32.7(5)
C3 Zr1 C2' C3' -22.0(6)
C5' Zr1 C2' C3' 51.8(5)
C1' Zr1 C2' C3' 134.5(7)
C1 Zr1 C2' C3' 123.3(5)
C7' Zr1 C2' C3' 113.8(5)
C5 Zr1 C2' C3' 33.6(4)
C4 Zr1 C2' C3' 6.5(4)
C4' Zr1 C2' C3' 23.2(4)
C11 Zr1 C2' C3' -132.4(4)
C9 Zr1 C2' C3' -143.2(4)
C10 Zr1 C2' C3' -118.1(4)
C8 Zr1 C2' C3' -175.0(4)
C12 Zr1 C2' C3' 176.7(4)
C1' C2' C3' C4' 7.6(12)
Zr1 C2' C3' C4' -50.8(7)
C1' C2' C3' Zr1 58.4(7)
C7 Zr1 C3' C2' -74.7(5)
C6 Zr1 C3' C2' -109.3(5)
C6' Zr1 C3' C2' -90.5(5)
C2 Zr1 C3' C2' -11.6(4)
C13 Zr1 C3' C2' 150.0(5)
C3 Zr1 C3' C2' 20.6(6)
C5' Zr1 C3' C2' -120.2(5)
C1' Zr1 C3' C2' -27.0(4)
C1 Zr1 C3' C2' -41.3(4)
C7' Zr1 C3' C2' -56.6(5)
C5 Zr1 C3' C2' -133.6(6)
C4 Zr1 C3' C2' -161.5(10)
C4' Zr1 C3' C2' -141.1(6)
C11 Zr1 C3' C2' 118.4(5)
C9 Zr1 C3' C2' 45.5(5)
C10 Zr1 C3' C2' 85.2(5)
C8 Zr1 C3' C2' 7.8(6)
C2' Zr1 C3' C4' 141.1(6)
C7 Zr1 C3' C4' 66.3(4)
C6 Zr1 C3' C4' 31.8(4)
C6' Zr1 C3' C4' 50.6(4)
C2 Zr1 C3' C4' 129.5(5)
C13 Zr1 C3' C4' -69.0(4)
C3 Zr1 C3' C4' 161.7(9)
C5' Zr1 C3' C4' 20.9(4)
C1' Zr1 C3' C4' 114.1(5)
C1 Zr1 C3' C4' 99.8(5)
C7' Zr1 C3' C4' 84.4(4)
C5 Zr1 C3' C4' 7.5(5)
C4 Zr1 C3' C4' -20.4(7)
C11 Zr1 C3' C4' -100.5(6)
C9 Zr1 C3' C4' -173.5(4)
C10 Zr1 C3' C4' -133.7(4)
C8 Zr1 C3' C4' 148.8(4)
C2' C3' C4' C5' 5.6(12)
Zr1 C3' C4' C5' -43.3(7)
C2' C3' C4' Zr1 49.0(7)
C2' Zr1 C4' C5' 121.3(5)
C7 Zr1 C4' C5' 38.6(4)
C6 Zr1 C4' C5' 9.1(4)
C6' Zr1 C4' C5' 23.4(4)
C2 Zr1 C4' C5' 106.9(4)
C13 Zr1 C4' C5' -111.7(5)
C3 Zr1 C4' C5' 137.3(5)
C3' Zr1 C4' C5' 144.7(6)
C1' Zr1 C4' C5' 88.8(5)
C1 Zr1 C4' C5' 72.7(5)
C7' Zr1 C4' C5' 54.8(4)
C5 Zr1 C4' C5' -11.7(11)
C4 Zr1 C4' C5' 160.6(9)
C11 Zr1 C4' C5' -78.9(5)
C9 Zr1 C4' C5' 159.1(5)
C10 Zr1 C4' C5' -133.9(5)
C8 Zr1 C4' C5' 53.9(9)
C12 Zr1 C4' C5' -22.0(6)
C2' Zr1 C4' C3' -23.4(4)
C7 Zr1 C4' C3' -106.1(4)
C6 Zr1 C4' C3' -135.6(5)
C6' Zr1 C4' C3' -121.3(5)
C2 Zr1 C4' C3' -37.8(4)
C13 Zr1 C4' C3' 103.6(4)
C3 Zr1 C4' C3' -7.4(3)
C5' Zr1 C4' C3' -144.7(6)
C1' Zr1 C4' C3' -55.9(5)
C1 Zr1 C4' C3' -72.0(5)
C7' Zr1 C4' C3' -89.9(5)
C5 Zr1 C4' C3' -156.4(15)
C4 Zr1 C4' C3' 15.9(5)
C11 Zr1 C4' C3' 136.4(4)
C9 Zr1 C4' C3' 14.4(8)
C10 Zr1 C4' C3' 81.4(6)
C8 Zr1 C4' C3' -90.8(9)
C12 Zr1 C4' C3' -166.7(4)
C3' C4' C5' C6' -6.9(12)
Zr1 C4' C5' C6' -50.1(7)
C3' C4' C5' Zr1 43.3(7)
C2' Zr1 C5' C6' 90.0(5)
C7 Zr1 C5' C6' 14.8(4)
C6 Zr1 C5' C6' -10.1(9)
C2 Zr1 C5' C6' 72.9(4)
C13 Zr1 C5' C6' -156.5(4)
C3 Zr1 C5' C6' 107.6(5)
C3' Zr1 C5' C6' 119.8(5)
C1' Zr1 C5' C6' 55.2(5)
C1 Zr1 C5' C6' 41.7(4)
C7' Zr1 C5' C6' 26.1(4)
C5 Zr1 C5' C6' 149.0(9)
C4 Zr1 C5' C6' 132.8(5)
C4' Zr1 C5' C6' 141.1(6)
C11 Zr1 C5' C6' -87.3(4)
C9 Zr1 C5' C6' -7.0(11)
C10 Zr1 C5' C6' -111.0(6)
C8 Zr1 C5' C6' -18.1(5)
C12 Zr1 C5' C6' -51.2(5)
C2' Zr1 C5' C4' -51.1(5)
C7 Zr1 C5' C4' -126.3(5)
C6 Zr1 C5' C4' -151.2(12)
C6' Zr1 C5' C4' -141.1(6)
C2 Zr1 C5' C4' -68.2(4)
C13 Zr1 C5' C4' 62.5(4)
C3 Zr1 C5' C4' -33.5(4)
C3' Zr1 C5' C4' -21.2(4)
C1' Zr1 C5' C4' -85.9(5)
C1 Zr1 C5' C4' -99.4(5)
C7' Zr1 C5' C4' -115.0(5)
C5 Zr1 C5' C4' 8.0(7)
C4 Zr1 C5' C4' -8.3(4)
C11 Zr1 C5' C4' 131.6(4)
C9 Zr1 C5' C4' -148.1(8)
C10 Zr1 C5' C4' 108.0(6)
C8 Zr1 C5' C4' -159.2(4)
C12 Zr1 C5' C4' 167.7(4)
C4' C5' C6' C7' -6.1(12)
Zr1 C5' C6' C7' -57.9(7)
C4' C5' C6' Zr1 51.8(7)
C2' Zr1 C6' C7' 48.1(4)
C7 Zr1 C6' C7' -1.0(8)
C6 Zr1 C6' C7' 141.8(8)
C2 Zr1 C6' C7' 32.6(4)
C13 Zr1 C6' C7' 162.3(4)
C3 Zr1 C6' C7' 65.2(4)
C5' Zr1 C6' C7' 135.3(6)
C3' Zr1 C6' C7' 83.2(4)
C1' Zr1 C6' C7' 20.0(4)
C1 Zr1 C6' C7' 11.8(4)
C5 Zr1 C6' C7' 122.2(5)
C4 Zr1 C6' C7' 98.4(4)
C4' Zr1 C6' C7' 112.3(5)
C11 Zr1 C6' C7' -110.5(4)
C9 Zr1 C6' C7' -47.1(5)
C10 Zr1 C6' C7' -90.8(5)
C8 Zr1 C6' C7' -58.1(4)
C12 Zr1 C6' C7' -88.9(4)
C2' Zr1 C6' C5' -87.2(5)
C7 Zr1 C6' C5' -136.3(11)
C6 Zr1 C6' C5' 6.6(6)
C2 Zr1 C6' C5' -102.6(4)
C13 Zr1 C6' C5' 27.0(5)
C3 Zr1 C6' C5' -70.1(5)
C3' Zr1 C6' C5' -52.1(4)
C1' Zr1 C6' C5' -115.2(5)
C1 Zr1 C6' C5' -123.4(5)
C7' Zr1 C6' C5' -135.3(6)
C5 Zr1 C6' C5' -13.0(4)
C4 Zr1 C6' C5' -36.9(4)
C4' Zr1 C6' C5' -22.9(4)
C11 Zr1 C6' C5' 114.2(4)
C9 Zr1 C6' C5' 177.6(4)
C10 Zr1 C6' C5' 133.9(4)
C8 Zr1 C6' C5' 166.6(4)
C12 Zr1 C6' C5' 135.8(4)
C5' C6' C7' C1' 12.8(12)
Zr1 C6' C7' C1' -44.5(8)
C5' C6' C7' Zr1 57.3(6)
C2' C1' C7' C6' -1.2(13)
Zr1 C1' C7' C6' 43.9(7)
C2' C1' C7' Zr1 -45.1(8)
C2' Zr1 C7' C6' -124.8(5)
C7 Zr1 C7' C6' 0.9(7)
C6 Zr1 C7' C6' -16.6(3)
C2 Zr1 C7' C6' -137.3(5)
C13 Zr1 C7' C6' -31.8(7)
C3 Zr1 C7' C6' -112.0(4)
C5' Zr1 C7' C6' -26.8(4)
C3' Zr1 C7' C6' -92.8(4)
C1' Zr1 C7' C6' -146.1(6)
C1 Zr1 C7' C6' -149.0(11)
C5 Zr1 C7' C6' -44.6(4)
C4 Zr1 C7' C6' -77.4(4)
C4' Zr1 C7' C6' -57.7(4)
C11 Zr1 C7' C6' 89.8(4)
C9 Zr1 C7' C6' 144.8(4)
C10 Zr1 C7' C6' 129.1(5)
C8 Zr1 C7' C6' 122.0(4)
C12 Zr1 C7' C6' 92.6(4)
C2' Zr1 C7' C1' 21.4(4)
C7 Zr1 C7' C1' 147.0(10)
C6 Zr1 C7' C1' 129.6(5)
C6' Zr1 C7' C1' 146.1(6)
C2 Zr1 C7' C1' 8.9(4)
C13 Zr1 C7' C1' 114.3(6)
C3 Zr1 C7' C1' 34.1(4)
C5' Zr1 C7' C1' 119.3(5)
C3' Zr1 C7' C1' 53.4(5)
C1 Zr1 C7' C1' -2.8(8)
C5 Zr1 C7' C1' 101.6(5)
C4 Zr1 C7' C1' 68.7(5)
C4' Zr1 C7' C1' 88.4(5)
C11 Zr1 C7' C1' -124.0(4)
C9 Zr1 C7' C1' -69.1(5)
C10 Zr1 C7' C1' -84.7(5)
C8 Zr1 C7' C1' -91.9(5)
C12 Zr1 C7' C1' -121.2(5)
C2' Zr1 C8 C12 -169.1(4)
C7 Zr1 C8 C12 -93.7(3)
C6 Zr1 C8 C12 -72.4(3)
C6' Zr1 C8 C12 -80.5(3)
C2 Zr1 C8 C12 -158.9(3)
C13 Zr1 C8 C12 54.9(4)
C3 Zr1 C8 C12 -178.7(3)
C5' Zr1 C8 C12 -70.2(4)
C3' Zr1 C8 C12 -173.7(4)
C1' Zr1 C8 C12 -142.8(4)
C1 Zr1 C8 C12 -126.9(4)
C7' Zr1 C8 C12 -109.0(4)
C5 Zr1 C8 C12 -80.0(5)
C4 Zr1 C8 C12 -166.3(4)
C4' Zr1 C8 C12 -108.2(7)
C11 Zr1 C8 C12 37.0(3)
C9 Zr1 C8 C12 115.1(4)
C10 Zr1 C8 C12 77.4(4)
C2' Zr1 C8 C9 75.9(4)
C7 Zr1 C8 C9 151.3(3)
C6 Zr1 C8 C9 172.6(3)
C6' Zr1 C8 C9 164.4(3)
C2 Zr1 C8 C9 86.0(3)
C13 Zr1 C8 C9 -60.2(4)
C3 Zr1 C8 C9 66.2(3)
C5' Zr1 C8 C9 174.7(3)
C3' Zr1 C8 C9 71.3(4)
C1' Zr1 C8 C9 102.2(4)
C1 Zr1 C8 C9 118.0(4)
C7' Zr1 C8 C9 135.9(4)
C5 Zr1 C8 C9 165.0(5)
C4 Zr1 C8 C9 78.7(5)
C4' Zr1 C8 C9 136.8(7)
C11 Zr1 C8 C9 -78.0(3)
C10 Zr1 C8 C9 -37.7(3)
C12 Zr1 C8 C9 -115.1(4)
C12 C8 C9 C10 0.4(5)
Zr1 C8 C9 C10 67.1(3)
C12 C8 C9 Zr1 -66.8(3)
C2' Zr1 C9 C10 135.9(5)
C7 Zr1 C9 C10 -146.7(4)
C6 Zr1 C9 C10 -127.1(5)
C6' Zr1 C9 C10 -133.8(4)
C2 Zr1 C9 C10 151.8(4)
C13 Zr1 C9 C10 19.5(4)
C3 Zr1 C9 C10 119.9(4)
C5' Zr1 C9 C10 -128.6(8)
C3' Zr1 C9 C10 111.6(4)
C1' Zr1 C9 C10 170.2(5)
C1 Zr1 C9 C10 -174.9(5)
C7' Zr1 C9 C10 -158.7(5)
C4 Zr1 C9 C10 101.1(5)
C4' Zr1 C9 C10 101.9(6)
C11 Zr1 C9 C10 -37.2(4)
C8 Zr1 C9 C10 -113.5(5)
C12 Zr1 C9 C10 -77.5(4)
C2' Zr1 C9 C8 -110.7(4)
C7 Zr1 C9 C8 -33.3(4)
C6 Zr1 C9 C8 -13.6(6)
C6' Zr1 C9 C8 -20.4(4)
C2 Zr1 C9 C8 -94.7(4)
C13 Zr1 C9 C8 133.0(3)
C3 Zr1 C9 C8 -126.7(3)
C5' Zr1 C9 C8 -15.1(10)
C3' Zr1 C9 C8 -135.0(3)
C1' Zr1 C9 C8 -76.3(4)
C1 Zr1 C9 C8 -61.5(4)
C7' Zr1 C9 C8 -45.2(4)
C4 Zr1 C9 C8 -145.5(3)
C4' Zr1 C9 C8 -144.7(5)
C11 Zr1 C9 C8 76.3(3)
C10 Zr1 C9 C8 113.5(5)
C12 Zr1 C9 C8 36.0(3)
C8 C9 C10 C11 -0.6(4)
Zr1 C9 C10 C11 66.6(3)
C8 C9 C10 Zr1 -67.3(3)
C2' Zr1 C10 C11 -166.1(4)
C7 Zr1 C10 C11 -61.1(5)
C6 Zr1 C10 C11 6.2(6)
C6' Zr1 C10 C11 -34.3(5)
C2 Zr1 C10 C11 -146.5(3)
C13 Zr1 C10 C11 85.3(3)
C3 Zr1 C10 C11 173.3(3)
C5' Zr1 C10 C11 37.9(7)
C3' Zr1 C10 C11 153.3(3)
C1' Zr1 C10 C11 -125.8(4)
C1 Zr1 C10 C11 -107.6(5)
C7' Zr1 C10 C11 -84.9(5)
C5 Zr1 C10 C11 82.7(6)
C4 Zr1 C10 C11 133.1(3)
C4' Zr1 C10 C11 107.1(5)
C9 Zr1 C10 C11 -114.1(5)
C8 Zr1 C10 C11 -76.0(3)
C12 Zr1 C10 C11 -36.8(3)
C2' Zr1 C10 C9 -52.0(5)
C7 Zr1 C10 C9 53.1(7)
C6 Zr1 C10 C9 120.3(6)
C6' Zr1 C10 C9 79.8(6)
C2 Zr1 C10 C9 -32.4(5)
C13 Zr1 C10 C9 -160.6(4)
C3 Zr1 C10 C9 -72.6(4)
C5' Zr1 C10 C9 152.0(6)
C3' Zr1 C10 C9 -92.5(4)
C1' Zr1 C10 C9 -11.6(6)
C1 Zr1 C10 C9 6.5(6)
C7' Zr1 C10 C9 29.3(7)
C5 Zr1 C10 C9 -163.2(5)
C4 Zr1 C10 C9 -112.8(4)
C4' Zr1 C10 C9 -138.8(4)
C11 Zr1 C10 C9 114.1(5)
C8 Zr1 C10 C9 38.1(3)
C12 Zr1 C10 C9 77.3(4)
C9 C10 C11 C12 0.7(4)
Zr1 C10 C11 C12 67.3(3)
C9 C10 C11 Zr1 -66.7(3)
C2' Zr1 C11 C10 24.2(6)
C7 Zr1 C11 C10 141.8(3)
C6 Zr1 C11 C10 -176.8(3)
C6' Zr1 C11 C10 159.2(3)
C2 Zr1 C11 C10 52.4(5)
C13 Zr1 C11 C10 -86.1(3)
C3 Zr1 C11 C10 -12.0(6)
C5' Zr1 C11 C10 -161.0(3)
C3' Zr1 C11 C10 -53.6(6)
C1' Zr1 C11 C10 79.2(5)
C1 Zr1 C11 C10 100.3(4)
C7' Zr1 C11 C10 120.5(4)
C5 Zr1 C11 C10 -136.6(4)
C4 Zr1 C11 C10 -84.0(5)
C4' Zr1 C11 C10 -118.4(4)
C9 Zr1 C11 C10 37.7(3)
C8 Zr1 C11 C10 79.0(3)
C12 Zr1 C11 C10 115.2(5)
C2' Zr1 C11 C12 -91.0(7)
C7 Zr1 C11 C12 26.6(5)
C6 Zr1 C11 C12 68.1(5)
C6' Zr1 C11 C12 44.0(5)
C2 Zr1 C11 C12 -62.8(6)
C13 Zr1 C11 C12 158.7(4)
C3 Zr1 C11 C12 -127.2(5)
C5' Zr1 C11 C12 83.9(5)
C3' Zr1 C11 C12 -168.8(6)
C1' Zr1 C11 C12 -35.9(6)
C1 Zr1 C11 C12 -14.9(6)
C7' Zr1 C11 C12 5.3(5)
C5 Zr1 C11 C12 108.3(5)
C4 Zr1 C11 C12 160.8(4)
C4' Zr1 C11 C12 126.5(5)
C9 Zr1 C11 C12 -77.5(4)
C10 Zr1 C11 C12 -115.2(5)
C8 Zr1 C11 C12 -36.2(4)
C9 C8 C12 C11 0.0(5)
Zr1 C8 C12 C11 -65.9(3)
C9 C8 C12 Zr1 66.0(3)
C10 C11 C12 C8 -0.4(5)
Zr1 C11 C12 C8 66.6(3)
C10 C11 C12 Zr1 -67.1(3)
C2' Zr1 C12 C8 15.5(5)
C7 Zr1 C12 C8 87.1(3)
C6 Zr1 C12 C8 119.9(3)
C6' Zr1 C12 C8 102.8(3)
C2 Zr1 C12 C8 24.9(4)
C13 Zr1 C12 C8 -136.6(3)
C3 Zr1 C12 C8 2.5(6)
C5' Zr1 C12 C8 129.2(3)
C1' Zr1 C12 C8 39.3(4)
C1 Zr1 C12 C8 53.4(4)
C7' Zr1 C12 C8 69.1(4)
C5 Zr1 C12 C8 139.3(4)
C4 Zr1 C12 C8 147.9(10)
C4' Zr1 C12 C8 142.8(4)
C11 Zr1 C12 C8 -115.3(5)
C9 Zr1 C12 C8 -37.7(3)
C10 Zr1 C12 C8 -78.5(3)
C2' Zr1 C12 C11 130.8(4)
C7 Zr1 C12 C11 -157.6(4)
C6 Zr1 C12 C11 -124.8(4)
C6' Zr1 C12 C11 -141.8(4)
C2 Zr1 C12 C11 140.3(4)
C13 Zr1 C12 C11 -21.3(4)
C3 Zr1 C12 C11 117.8(5)
C5' Zr1 C12 C11 -115.5(4)
C1' Zr1 C12 C11 154.6(4)
C1 Zr1 C12 C11 168.7(4)
C7' Zr1 C12 C11 -175.6(4)
C5 Zr1 C12 C11 -105.4(4)
C4 Zr1 C12 C11 -96.8(11)
C4' Zr1 C12 C11 -101.9(5)
C9 Zr1 C12 C11 77.6(4)
C10 Zr1 C12 C11 36.8(4)
C8 Zr1 C12 C11 115.3(5)
N1 C14 C15 C16 -179.9(4)
C19 C14 C15 C16 1.0(6)
N1 C14 C15 C20 -0.5(6)
C19 C14 C15 C20 -179.5(4)
C14 C15 C16 C17 0.3(6)
C20 C15 C16 C17 -179.2(4)
C15 C16 C17 C18 -1.5(6)
C16 C17 C18 C19 1.6(7)
C17 C18 C19 C14 -0.3(6)
C17 C18 C19 C21 -180.0(4)
N1 C14 C19 C18 179.9(4)
C15 C14 C19 C18 -1.0(7)
N1 C14 C19 C21 -0.4(6)
C15 C14 C19 C21 178.7(4)
